data_7712849
loop_
_publ_author_name
'Han, Jing'
'Jin, Chaoyi'
'Wang, Xiao-Tong'
'Huang, Xiaohui'
'Song, Hong-Wei'
'Xie, Junfang'
'Li, Licun'

_publ_section_title
;
 Magnetic relaxation in unique nitronyl nitroxide biradical-Ln-Cu chains
 with Ln-bis(NIT)-Cu-bis(NIT)-Ln units
;
_journal_name_full 'Dalton Transactions'
_journal_paper_doi 10.1039/D3DT00752A
_journal_year 2023
_chemical_formula_moiety 'C50 H36 Cu F30 N5 O14 Tb, 1[CHCl3]'
_chemical_formula_sum 'C51 H37 Cl3 Cu F30 N5 O14 Tb'
_chemical_formula_weight 1842.66
_space_group_crystal_system triclinic
_space_group_IT_number 2
_space_group_name_Hall '-P 1'
_space_group_name_H-M_alt 'P -1'
_atom_sites_solution_hydrogens geom
_audit_creation_date 2023-04-12
_audit_creation_method
;
Olex2 1.5
(compiled 2023.03.06 svn.rbb2c1857 for OlexSys, GUI svn.r6748)
;
_audit_update_record
;
2023-04-14 deposited with the CCDC.	2023-04-20 downloaded from the CCDC.
;
_cell_angle_alpha 78.95(3)
_cell_angle_beta 81.23(3)
_cell_angle_gamma 75.61(3)
_cell_formula_units_Z 2
_cell_length_a 12.488(3)
_cell_length_b 12.660(3)
_cell_length_c 23.659(5)
_cell_measurement_reflns_used 7870
_cell_measurement_temperature 113.0
_cell_measurement_theta_max 27.8545
_cell_measurement_theta_min 1.6826
_cell_volume 3534.2(15)
_computing_cell_refinement 'CrystalClear (Rigaku Inc., 2008)'
_computing_data_collection 'CrystalClear (Rigaku Inc., 2008)'
_computing_data_reduction 'CrystalClear (Rigaku Inc., 2008)'
_computing_molecular_graphics 'Olex2 1.5 (Dolomanov et al., 2009)'
_computing_publication_material 'Olex2 1.5 (Dolomanov et al., 2009)'
_computing_structure_refinement 'SHELXL 2018/3 (Sheldrick, 2015)'
_computing_structure_solution 'ShelXT (Sheldrick, 2015)'
_diffrn_ambient_temperature 113.00
_diffrn_detector_area_resol_mean 28.5714
_diffrn_measured_fraction_theta_full 0.982
_diffrn_measured_fraction_theta_max 0.982
_diffrn_measurement_details
;
scan:
	Number of images: 180
	           Slice: -115.0000 - 65.0000
	     Image width: 1.0000
	        Exp time: 1.0000
	   Rotation axis: Omega
	           Omega: 0.0000
	             Chi: 45.0000
	             Phi: 0.0000
	             XTD: 45.3829
	          2theta: -24.7171
scan:
	Number of images: 180
	           Slice: -115.0000 - 65.0000
	     Image width: 1.0000
	        Exp time: 1.0000
	   Rotation axis: Omega
	           Omega: 0.0000
	             Chi: 45.0000
	             Phi: 90.0000
	             XTD: 45.3829
	          2theta: -24.7171
scan:
	Number of images: 180
	           Slice: -115.0000 - 65.0000
	     Image width: 1.0000
	        Exp time: 1.0000
	   Rotation axis: Omega
	           Omega: 0.0000
	             Chi: 45.0000
	             Phi: 180.0000
	             XTD: 45.3829
	          2theta: -24.7171
;
_diffrn_measurement_device
;
Saturn70 (4x4 bin mode)
;
_diffrn_measurement_device_details
;
AFC10: Fixed Chi 2 circle
;
_diffrn_measurement_method dtprofit.ref
_diffrn_radiation_type MoK\a
_diffrn_radiation_wavelength 0.71073
_diffrn_reflns_av_R_equivalents 0.0924
_diffrn_reflns_av_unetI/netI 0.1406
_diffrn_reflns_Laue_measured_fraction_full 0.982
_diffrn_reflns_Laue_measured_fraction_max 0.982
_diffrn_reflns_limit_h_max 14
_diffrn_reflns_limit_h_min -14
_diffrn_reflns_limit_k_max 14
_diffrn_reflns_limit_k_min -14
_diffrn_reflns_limit_l_max 27
_diffrn_reflns_limit_l_min -27
_diffrn_reflns_number 27473
_diffrn_reflns_point_group_measured_fraction_full 0.982
_diffrn_reflns_point_group_measured_fraction_max 0.982
_diffrn_reflns_theta_full 24.713
_diffrn_reflns_theta_max 24.713
_diffrn_reflns_theta_min 1.682
_exptl_absorpt_coefficient_mu 1.546
_exptl_absorpt_correction_T_max 1.0000
_exptl_absorpt_correction_T_min 0.5437
_exptl_absorpt_correction_type multi-scan
_exptl_absorpt_process_details
;
CrysAlisPro 1.171.39.46 (Rigaku Oxford Diffraction, 2018) 
Empirical absorption correction using spherical harmonics,
 implemented in SCALE3 ABSPACK scaling algorithm.
;
_exptl_crystal_colour 'clear bluish violet'
_exptl_crystal_colour_lustre clear
_exptl_crystal_colour_modifier bluish
_exptl_crystal_colour_primary violet
_exptl_crystal_density_diffrn 1.732
_exptl_crystal_description block
_exptl_crystal_F_000 1810
_exptl_crystal_size_max 0.3
_exptl_crystal_size_mid 0.25
_exptl_crystal_size_min 0.2
_refine_diff_density_max 3.014
_refine_diff_density_min -2.177
_refine_diff_density_rms 0.244
_refine_ls_extinction_method none
_refine_ls_goodness_of_fit_ref 1.277
_refine_ls_hydrogen_treatment constr
_refine_ls_matrix_type full
_refine_ls_number_parameters 977
_refine_ls_number_reflns 11833
_refine_ls_number_restraints 1125
_refine_ls_restrained_S_all 1.234
_refine_ls_R_factor_all 0.1616
_refine_ls_R_factor_gt 0.1384
_refine_ls_shift/su_max 0.003
_refine_ls_shift/su_mean 0.000
_refine_ls_structure_factor_coef Fsqd
_refine_ls_weighting_details 'w=1/[\s^2^(Fo^2^)+(0.2000P)^2^] where P=(Fo^2^+2Fc^2^)/3'
_refine_ls_weighting_scheme calc
_refine_ls_wR_factor_gt 0.3661
_refine_ls_wR_factor_ref 0.3889
_reflns_Friedel_coverage 0.000
_reflns_number_gt 8358
_reflns_number_total 11833
_reflns_threshold_expression 'I > 2\s(I)'
_cod_data_source_file d3dt00752a2.cif
_cod_data_source_block TbCu
_cod_database_code 7712849
_shelx_shelxl_version_number 2018/3
_shelx_space_group_comment
;
The symmetry employed for this shelxl refinement is uniquely defined
by the following loop, which should always be used as a source of
symmetry information in preference to the above space-group names.
They are only intended as comments.
;
_shelx_estimated_absorpt_t_max 0.747
_shelx_estimated_absorpt_t_min 0.654
_olex2_refinement_description
;
1. Fixed Uiso
 At 1.2 times of:
  All C(H) groups
 At 1.5 times of:
  All C(H,H,H) groups
2. Restrained distances
 H22A-H19C
 2 with sigma of 0.01
 F28A-F30A \\sim F28A-F29A \\sim F30A-F29A \\sim F28B-F30B \\sim F28B-F29B
\\sim F30B-F29B
 with sigma of 0.04
 C39-F28A \\sim C39-C38 \\sim C39-F30A \\sim C39-F29A \\sim C39-F28B \\sim
C39-F30B \\sim C39-F29B
 with sigma of 0.02
3. Rigid bond restraints
 F23, C34
 with sigma for 1-2 distances of 0.01 and sigma for 1-3 distances of 0.005
 F24, C34
 with sigma for 1-2 distances of 0.01 and sigma for 1-3 distances of 0.005
4. Uiso/Uaniso restraints and constraints
C50 \\sim C29 \\sim C26 \\sim C49 \\sim C39 \\sim C28 \\sim C27 \\sim C25 \\sim
C5 \\sim C14 \\sim C18 \\sim C33 \\sim C6 \\sim C34 \\sim C47 \\sim C7 \\sim
C17 \\sim C44 \\sim C16 \\sim C4 \\sim C13 \\sim C3 \\sim C9 \\sim C38 \\sim
C43 \\sim C42 \\sim C41 \\sim C2 \\sim C12 \\sim C40 \\sim C24 \\sim C30 \\sim
C45 \\sim C36 \\sim C48 \\sim C37 \\sim C46 \\sim C11 \\sim C10 \\sim C8 \\sim
C32 \\sim C22 \\sim C1 \\sim C15 \\sim C23 \\sim C31 \\sim C20 \\sim C19 \\sim
C21 \\sim C35: within 3.8A with sigma of 0.01 and sigma for terminal atoms of
0.02 within 3.8A
F16 \\sim F18 \\sim F17 \\sim F28A \\sim F30A \\sim F29A \\sim F28B \\sim F30B
\\sim F29B \\sim F24 \\sim F22 \\sim F23 \\sim F22A \\sim F24A \\sim F23A \\sim
F2 \\sim F1: within 3.8A with sigma of 0.01 and sigma for terminal atoms of
0.02 within 3.8A
Uanis(C34) \\sim Ueq: with sigma of 0.1 and sigma for terminal atoms of 0.2
Uanis(C18) \\sim Ueq, Uanis(C21) \\sim Ueq: with sigma of 0.01 and sigma for
terminal atoms of 0.01
Uanis(F16) \\sim Ueq, Uanis(F18) \\sim Ueq, Uanis(F17) \\sim Ueq, Uanis(F28A)
\\sim Ueq, Uanis(F30A) \\sim Ueq, Uanis(F29A) \\sim Ueq, Uanis(F28B) \\sim Ueq,
Uanis(F30B) \\sim Ueq, Uanis(F29B) \\sim Ueq, Uanis(F24) \\sim Ueq, Uanis(F22)
\\sim Ueq, Uanis(F23) \\sim Ueq, Uanis(F22A) \\sim Ueq, Uanis(F24A) \\sim Ueq,
Uanis(F23A) \\sim Ueq, Uanis(F2) \\sim Ueq, Uanis(F1) \\sim Ueq: with sigma of
0.01 and sigma for terminal atoms of 0.01
5. Others
 Sof(F28B)=Sof(F30B)=Sof(F29B)=1-FVAR(1)
 Sof(F28A)=Sof(F30A)=Sof(F29A)=FVAR(1)
 Sof(F22A)=Sof(F24A)=Sof(F23A)=1-FVAR(2)
 Sof(F24)=Sof(F22)=Sof(F23)=FVAR(2)
6.a Aromatic/amide H refined with riding coordinates:
 C43(H43), C46(H46), C40(H40), C48(H48), C50(H50), C41(H41), C3(H3), C44(H44),
 C8(H8), C37(H37), C27(H27), C32(H32)
6.b Idealised Me refined as rotating group:
 C14(H14A,H14B,H14C), C15(H15A,H15B,H15C), C11(H11A,H11B,H11C), C12(H12A,H12B,
 H12C), C21(H21A,H21B,H21C), C22(H22A,H22B,H22C), C19(H19A,H19B,H19C), C18(H18A,
 H18B,H18C)
;
_smtbx_masks_special_details
;
A solvent mask was calculated and 42 electrons were 
found in a volume of 504\%A^3^ in 3 voids per unit cell. 
This is consistent with the presence of 
1[CHCl3] per Asymmetric Unit 
which account for 116 electrons 
per unit cell.
;
_smtbx_masks_void_probe_radius 1.2
_smtbx_masks_void_truncation_radius 1.2
_olex2_submission_special_instructions 'No special instructions were received'

loop_
_space_group_symop_operation_xyz
'x, y, z'
'-x, -y, -z'

loop_
_atom_site_label
_atom_site_type_symbol
_atom_site_fract_x
_atom_site_fract_y
_atom_site_fract_z
_atom_site_U_iso_or_equiv
_atom_site_adp_type
_atom_site_occupancy
_atom_site_site_symmetry_order
_atom_site_calc_flag
_atom_site_refinement_flags_posn
_atom_site_refinement_flags_adp
_atom_site_refinement_flags_occupancy
_atom_site_disorder_assembly
_atom_site_disorder_group
Tb1 Tb 0.24825(6) 0.75762(6) 0.84466(3) 0.0386(3) Uani 1 1 d . . . . .
Cu2 Cu 0.500000 1.000000 0.500000 0.0358(6) Uani 1 2 d S . P . .
Cu1 Cu 1.000000 0.500000 0.500000 0.0327(5) Uani 1 2 d S . P . .
F11 F 0.7064(9) 0.7838(9) 0.6462(4) 0.068(3) Uani 1 1 d . . . . .
O1 O 0.9331(8) 0.5399(9) 0.4247(5) 0.043(2) Uani 1 1 d . . . . .
O3 O 0.5038(9) 1.1345(9) 0.5281(5) 0.048(3) Uani 1 1 d . . . . .
F10 F 0.8192(9) 0.8928(11) 0.6381(5) 0.074(3) Uani 1 1 d . . . . .
O2 O 0.9715(9) 0.3263(8) 0.5065(5) 0.044(2) Uani 1 1 d . . . . .
O4 O 0.6136(8) 0.9097(9) 0.5485(4) 0.043(2) Uani 1 1 d . . . . .
O5 O 0.3548(8) 0.9343(8) 0.5724(4) 0.039(2) Uani 1 1 d . . . . .
F12 F 0.8243(8) 0.7991(10) 0.5723(5) 0.068(3) Uani 1 1 d . . . . .
O6 O 0.1697(9) 0.8446(8) 0.7541(4) 0.043(2) Uani 1 1 d . . . . .
F3 F 0.8744(11) 0.4657(10) 0.3019(4) 0.074(3) Uani 1 1 d . . . . .
O7 O 0.2207(10) 0.5961(9) 0.8213(5) 0.053(3) Uani 1 1 d . . . . .
F4 F 0.8114(12) 0.1812(12) 0.4590(7) 0.109(5) Uani 1 1 d . . . . .
F6 F 0.8747(13) 0.1567(11) 0.5405(5) 0.091(4) Uani 1 1 d . . . . .
O9 O 0.3795(9) 0.8482(10) 0.7834(4) 0.047(3) Uani 1 1 d . . . . .
F5 F 0.9833(13) 0.1133(10) 0.4657(7) 0.098(4) Uani 1 1 d . . . . .
O12 O 0.0534(11) 0.7593(11) 0.8537(6) 0.064(3) Uani 1 1 d . . . . .
F26 F 0.1588(11) 0.6503(11) 1.0896(4) 0.088(4) Uani 1 1 d . . . . .
O11 O 0.1517(10) 0.9238(11) 0.8723(5) 0.060(3) Uani 1 1 d . . . . .
O13 O 0.2050(10) 0.6753(11) 0.9397(5) 0.059(3) Uani 1 1 d . . . . .
N1 N 0.8424(10) 0.5341(10) 0.5449(6) 0.044(3) Uani 1 1 d . . . . .
F20 F 0.0287(13) 1.1558(11) 0.8709(7) 0.099(4) Uani 1 1 d . . . . .
O10 O 0.4173(14) 0.6298(12) 0.8379(6) 0.075(4) Uani 1 1 d . . . . .
F2 F 0.9288(14) 0.6098(14) 0.3140(7) 0.113(5) Uani 1 1 d . U . . .
F7 F 0.4633(11) 1.3084(11) 0.5876(8) 0.101(5) Uani 1 1 d . . . . .
F19 F -0.0498(14) 1.0964(13) 0.9546(7) 0.117(6) Uani 1 1 d . . . . .
F9 F 0.6313(14) 1.2672(12) 0.6039(8) 0.121(6) Uani 1 1 d . . . . .
F15 F 0.6436(10) 0.9072(11) 0.7515(8) 0.103(5) Uani 1 1 d . . . . .
O14 O 0.3615(10) 0.8053(12) 0.9026(5) 0.061(3) Uani 1 1 d . . . . .
F8 F 0.5917(13) 1.3241(11) 0.5179(6) 0.097(4) Uani 1 1 d . . . . .
N3 N 0.2033(10) 0.8949(10) 0.7041(5) 0.040(3) Uani 1 1 d . . . . .
F25 F 0.0457(12) 0.6588(18) 1.0313(6) 0.126(7) Uani 1 1 d . . . . .
N4 N 0.2726(11) 0.4987(10) 0.8102(5) 0.045(3) Uani 1 1 d . . . . .
F16 F 0.7125(15) 0.5360(15) 0.8297(8) 0.129(5) Uani 1 1 d . U . . .
N2 N 0.2876(10) 0.9432(10) 0.6179(5) 0.039(3) Uani 1 1 d . . . . .
F14 F 0.5138(11) 0.9462(14) 0.6898(7) 0.115(6) Uani 1 1 d . . . . .
F27 F 0.1890(19) 0.5211(11) 1.0383(6) 0.138(8) Uani 1 1 d . . . . .
F21 F 0.1212(16) 1.0788(15) 0.9399(8) 0.129(6) Uani 1 1 d . . . . .
F1 F 0.7700(14) 0.5943(13) 0.3400(7) 0.109(4) Uani 1 1 d . U . . .
O8 O 0.4450(13) 0.3078(11) 0.7320(6) 0.080(4) Uani 1 1 d . . . . .
N5 N 0.3796(13) 0.3626(11) 0.7692(6) 0.060(4) Uani 1 1 d . . . . .
F17 F 0.6048(16) 0.4512(17) 0.7999(9) 0.146(6) Uani 1 1 d . U . . .
F18 F 0.5884(15) 0.4695(16) 0.8880(8) 0.132(5) Uani 1 1 d . U . . .
C42 C 0.6349(13) 0.5846(13) 0.6080(7) 0.044(2) Uani 1 1 d . U . . .
C4 C 0.9250(12) 0.3027(13) 0.4691(6) 0.041(3) Uani 1 1 d . U . . .
C43 C 0.7231(12) 0.5012(13) 0.6313(7) 0.045(2) Uani 1 1 d . U . . .
H43 H 0.712012 0.460702 0.669063 0.054 Uiso 1 1 calc R U . . .
C2 C 0.9042(12) 0.4740(13) 0.3981(6) 0.041(2) Uani 1 1 d . U . . .
C47 C 0.3520(13) 0.7451(13) 0.6685(7) 0.043(2) Uani 1 1 d . U . . .
C45 C 0.5200(13) 0.6088(13) 0.6441(7) 0.044(2) Uani 1 1 d . U . . .
C49 C 0.3796(13) 0.5552(13) 0.7176(7) 0.046(2) Uani 1 1 d . U . . .
C7 C 0.5770(13) 1.1407(14) 0.5594(7) 0.046(3) Uani 1 1 d . U . . .
C24 C 0.3440(15) 0.4731(15) 0.7638(7) 0.052(2) Uani 1 1 d . U . . .
C46 C 0.4565(13) 0.7204(13) 0.6338(7) 0.044(2) Uani 1 1 d . U . . .
H46 H 0.482547 0.775062 0.605505 0.053 Uiso 1 1 calc R U . . .
C16 C 0.1329(13) 1.0100(13) 0.6827(7) 0.045(3) Uani 1 1 d . U . . .
C40 C 0.7591(12) 0.6122(12) 0.5237(7) 0.043(2) Uani 1 1 d . U . . .
H40 H 0.773520 0.652667 0.486308 0.052 Uiso 1 1 calc R U . . .
C17 C 0.2836(13) 0.8575(13) 0.6635(6) 0.042(2) Uani 1 1 d . U . . .
C48 C 0.3135(13) 0.6608(13) 0.7079(7) 0.046(2) Uani 1 1 d . U . . .
H48 H 0.241191 0.676626 0.728283 0.055 Uiso 1 1 calc R U . . .
C9 C 0.6661(13) 0.9501(15) 0.5784(7) 0.048(3) Uani 1 1 d . U . . .
C13 C 0.2153(14) 1.0526(14) 0.6316(7) 0.051(3) Uani 1 1 d . U . . .
C50 C 0.4833(13) 0.5320(14) 0.6844(7) 0.045(2) Uani 1 1 d . U . . .
H50 H 0.528958 0.459512 0.690791 0.054 Uiso 1 1 calc R U . . .
F13 F 0.4838(12) 1.0170(11) 0.7662(9) 0.128(7) Uani 1 1 d . . . . .
C41 C 0.6540(13) 0.6387(13) 0.5518(7) 0.046(2) Uani 1 1 d . U . . .
H41 H 0.596367 0.692048 0.533476 0.055 Uiso 1 1 calc R U . . .
C3 C 0.8964(13) 0.3650(13) 0.4153(6) 0.042(2) Uani 1 1 d . U . . .
H3 H 0.870474 0.330550 0.389478 0.050 Uiso 1 1 calc R U . . .
C44 C 0.8252(13) 0.4797(13) 0.5985(7) 0.046(3) Uani 1 1 d . U . . .
H44 H 0.884503 0.424874 0.614387 0.055 Uiso 1 1 calc R U . . .
C8 C 0.6542(13) 1.0563(14) 0.5829(7) 0.047(3) Uani 1 1 d . U . . .
H8 H 0.704286 1.073362 0.604410 0.056 Uiso 1 1 calc R U . . .
C23 C 0.3285(17) 0.3001(16) 0.8243(8) 0.061(3) Uani 1 1 d . U . . .
C10 C 0.7538(13) 0.8564(14) 0.6103(7) 0.046(3) Uani 1 1 d . U . . .
C14 C 0.0266(14) 0.9935(15) 0.6637(8) 0.059(4) Uani 1 1 d . U . . .
H14A H 0.046236 0.936101 0.639044 0.089 Uiso 1 1 calc R U . . .
H14B H -0.011990 1.062973 0.642042 0.089 Uiso 1 1 calc R U . . .
H14C H -0.022323 0.970950 0.698060 0.089 Uiso 1 1 calc R U . . .
C5 C 0.9032(14) 0.1844(14) 0.4838(7) 0.048(3) Uani 1 1 d . U . . .
C15 C 0.1032(15) 1.0744(14) 0.7332(7) 0.057(3) Uani 1 1 d . U . . .
H15A H 0.027622 1.071526 0.751029 0.085 Uiso 1 1 calc R U . . .
H15B H 0.107164 1.151522 0.719093 0.085 Uiso 1 1 calc R U . . .
H15C H 0.155799 1.041670 0.762015 0.085 Uiso 1 1 calc R U . . .
C36 C 0.2233(19) 0.6889(19) 0.9892(7) 0.072(3) Uani 1 1 d . U . . .
F28A F 0.405(2) 0.894(2) 1.0292(8) 0.112(6) Uani 0.651(16) 1 d D U P A 1
C11 C 0.1574(16) 1.1094(16) 0.5754(8) 0.068(4) Uani 1 1 d . U . . .
H11A H 0.214216 1.122467 0.543069 0.102 Uiso 1 1 calc R U . . .
H11B H 0.107504 1.180041 0.582130 0.102 Uiso 1 1 calc R U . . .
H11C H 0.114519 1.061139 0.566084 0.102 Uiso 1 1 calc R U . . .
C33 C -0.0294(17) 0.818(2) 0.8788(12) 0.085(4) Uani 1 1 d . U . . .
C31 C 0.0538(17) 0.9594(19) 0.8950(11) 0.083(4) Uani 1 1 d . U . . .
C26 C 0.4821(15) 0.8265(16) 0.7796(8) 0.057(3) Uani 1 1 d . U . . .
C20 C 0.2431(18) 0.3967(16) 0.8518(8) 0.064(3) Uani 1 1 d . U . . .
C12 C 0.2900(15) 1.1199(15) 0.6488(8) 0.060(4) Uani 1 1 d . U . . .
H12A H 0.325444 1.078747 0.683120 0.089 Uiso 1 1 calc R U . . .
H12B H 0.244445 1.191204 0.657363 0.089 Uiso 1 1 calc R U . . .
H12C H 0.347460 1.132250 0.616632 0.089 Uiso 1 1 calc R U . . .
C37 C 0.2893(19) 0.7535(19) 1.0021(8) 0.073(3) Uani 1 1 d . U . . .
H37 H 0.288316 0.762250 1.041154 0.088 Uiso 1 1 calc R U . . .
C28 C 0.5239(15) 0.6363(17) 0.8248(8) 0.061(3) Uani 1 1 d . U . . .
C27 C 0.5606(15) 0.7280(16) 0.7988(8) 0.059(3) Uani 1 1 d . U . . .
H27 H 0.637865 0.726563 0.793451 0.071 Uiso 1 1 calc R U . . .
C38 C 0.3595(19) 0.8074(19) 0.9570(8) 0.072(4) Uani 1 1 d D U . . .
C1 C 0.8687(15) 0.5342(14) 0.3372(7) 0.050(3) Uani 1 1 d . U . . .
C32 C -0.0363(17) 0.9116(19) 0.9060(11) 0.085(4) Uani 1 1 d . U . . .
H32 H -0.100556 0.939532 0.930582 0.102 Uiso 1 1 calc R U . . .
C35 C 0.150(2) 0.626(2) 1.0379(8) 0.074(4) Uani 1 1 d . U . . .
F30A F 0.438(2) 0.9576(19) 0.9396(10) 0.116(6) Uani 0.651(16) 1 d D U P A 1
C6 C 0.5653(15) 1.2613(16) 0.5689(8) 0.056(3) Uani 1 1 d . U . . .
C21 C 0.4282(19) 0.2330(19) 0.8565(9) 0.080(4) Uani 1 1 d . U . . .
H21A H 0.481988 0.189265 0.830407 0.119 Uiso 1 1 calc R U . . .
H21B H 0.402323 0.183586 0.890158 0.119 Uiso 1 1 calc R U . . .
H21C H 0.463763 0.283584 0.869574 0.119 Uiso 1 1 calc R U . . .
C30 C 0.0346(19) 1.074(2) 0.9148(12) 0.083(4) Uani 1 1 d . U . . .
C22 C 0.2760(19) 0.2204(18) 0.8073(10) 0.079(4) Uani 1 1 d . U . . .
H22A H 0.233320 0.256585 0.774595 0.118 Uiso 1 1 calc DR U . . .
H22B H 0.226031 0.193910 0.840098 0.118 Uiso 1 1 calc R U . . .
H22C H 0.333659 0.157713 0.795850 0.118 Uiso 1 1 calc R U . . .
C29 C 0.6097(16) 0.5243(19) 0.8392(10) 0.071(4) Uani 1 1 d . U . . .
C39 C 0.4284(16) 0.8619(15) 0.9757(6) 0.080(4) Uani 1 1 d D U . . .
C34 C -0.1412(19) 0.776(2) 0.8825(14) 0.097(4) Uani 1 1 d . U . . .
F29A F 0.5345(18) 0.802(2) 0.9773(12) 0.118(6) Uani 0.651(16) 1 d D U P A 1
C19 C 0.1221(19) 0.3953(19) 0.8486(10) 0.082(5) Uani 1 1 d . U . . .
H19A H 0.076010 0.470495 0.847334 0.124 Uiso 1 1 calc R U . . .
H19B H 0.095710 0.347610 0.882942 0.124 Uiso 1 1 calc R U . . .
H19C H 0.116913 0.366810 0.813685 0.124 Uiso 1 1 calc DR U . . .
C25 C 0.5265(16) 0.9266(18) 0.7481(9) 0.067(3) Uani 1 1 d . U . . .
F24 F -0.130(3) 0.682(3) 0.8589(17) 0.130(6) Uani 0.566(17) 1 d . U P B 1
F22 F -0.221(3) 0.860(3) 0.8679(18) 0.140(7) Uani 0.566(17) 1 d . U P B 1
C18 C 0.259(2) 0.411(2) 0.9099(9) 0.082(4) Uani 1 1 d . U . . .
H18A H 0.337055 0.412353 0.910669 0.123 Uiso 1 1 calc R U . . .
H18B H 0.240882 0.348615 0.938305 0.123 Uiso 1 1 calc R U . . .
H18C H 0.210742 0.479953 0.919463 0.123 Uiso 1 1 calc R U . . .
F23 F -0.162(3) 0.739(3) 0.9469(16) 0.137(6) Uani 0.566(17) 1 d . U P B 1
F28B F 0.473(4) 0.829(4) 1.0270(12) 0.116(7) Uani 0.349(16) 1 d D U P A 2
F30B F 0.366(3) 0.967(3) 0.980(2) 0.119(7) Uani 0.349(16) 1 d D U P A 2
F29B F 0.518(3) 0.882(4) 0.9381(15) 0.116(7) Uani 0.349(16) 1 d D U P A 2
F22A F -0.223(4) 0.826(4) 0.916(2) 0.136(7) Uani 0.434(17) 1 d . U P B 2
F24A F -0.165(4) 0.793(4) 0.827(2) 0.138(7) Uani 0.434(17) 1 d . U P B 2
F23A F -0.114(4) 0.669(4) 0.902(2) 0.139(7) Uani 0.434(17) 1 d . U P B 2

loop_
_atom_site_aniso_label
_atom_site_aniso_U_11
_atom_site_aniso_U_22
_atom_site_aniso_U_33
_atom_site_aniso_U_23
_atom_site_aniso_U_13
_atom_site_aniso_U_12
Tb1 0.0450(5) 0.0418(5) 0.0294(4) 0.0008(3) 0.0009(3) -0.0185(3)
Cu2 0.0415(13) 0.0373(13) 0.0296(11) 0.0014(9) -0.0035(10) -0.0161(11)
Cu1 0.0333(12) 0.0324(13) 0.0334(11) -0.0051(9) 0.0013(9) -0.0124(10)
F11 0.069(7) 0.064(7) 0.059(6) 0.016(5) -0.017(5) -0.008(6)
O1 0.027(5) 0.042(6) 0.054(6) -0.008(5) -0.007(4) 0.006(4)
O3 0.048(6) 0.046(6) 0.045(6) -0.007(5) -0.010(5) -0.001(5)
F10 0.058(6) 0.090(9) 0.067(6) 0.012(6) -0.022(5) -0.015(6)
O2 0.044(6) 0.029(5) 0.061(6) -0.012(5) -0.015(5) 0.000(5)
O4 0.038(5) 0.052(7) 0.036(5) 0.008(5) -0.013(4) -0.009(5)
O5 0.045(6) 0.043(6) 0.032(5) -0.005(4) -0.008(4) -0.017(5)
F12 0.048(6) 0.081(8) 0.066(6) -0.009(6) -0.015(5) 0.006(5)
O6 0.046(6) 0.037(6) 0.038(5) 0.008(4) -0.005(4) -0.003(5)
F3 0.106(9) 0.072(8) 0.052(6) -0.005(5) -0.033(6) -0.021(7)
O7 0.057(7) 0.035(6) 0.064(7) -0.005(5) 0.000(6) -0.010(5)
F4 0.089(10) 0.087(10) 0.167(15) 0.012(10) -0.073(10) -0.039(8)
F6 0.128(11) 0.082(9) 0.078(8) 0.008(7) -0.008(8) -0.069(9)
O9 0.054(7) 0.056(7) 0.030(5) 0.001(5) 0.001(5) -0.017(6)
F5 0.114(11) 0.045(7) 0.132(12) -0.019(7) -0.017(9) -0.009(7)
O12 0.057(8) 0.050(7) 0.084(9) 0.000(6) -0.004(7) -0.021(6)
F26 0.110(10) 0.092(9) 0.033(5) 0.016(5) 0.004(6) 0.005(8)
O11 0.054(7) 0.060(8) 0.068(7) -0.016(6) 0.019(6) -0.028(6)
O13 0.066(8) 0.074(8) 0.035(5) 0.005(5) 0.008(5) -0.030(7)
N1 0.041(7) 0.026(6) 0.064(8) -0.012(6) -0.011(6) -0.001(5)
F20 0.113(11) 0.063(8) 0.108(10) -0.014(8) 0.017(9) -0.013(8)
O10 0.106(12) 0.059(8) 0.057(7) 0.009(6) -0.032(8) -0.013(8)
F2 0.130(8) 0.113(8) 0.103(7) 0.003(6) -0.038(7) -0.044(7)
F7 0.079(9) 0.066(8) 0.169(15) -0.051(9) -0.011(9) -0.012(7)
F19 0.125(12) 0.096(11) 0.124(12) -0.049(9) 0.067(10) -0.039(10)
F9 0.122(12) 0.067(9) 0.195(17) -0.059(10) -0.071(12) -0.001(9)
F15 0.050(7) 0.080(9) 0.177(15) -0.019(10) 0.014(8) -0.028(7)
O14 0.062(7) 0.085(9) 0.046(6) 0.004(6) -0.009(6) -0.045(7)
F8 0.122(11) 0.062(8) 0.105(10) -0.003(7) 0.021(8) -0.045(8)
N3 0.037(6) 0.031(6) 0.046(7) 0.002(5) -0.001(5) -0.006(5)
F25 0.075(9) 0.22(2) 0.068(8) 0.019(10) 0.021(7) -0.062(11)
N4 0.052(8) 0.035(7) 0.035(6) 0.001(5) 0.012(6) -0.003(6)
F16 0.107(8) 0.120(8) 0.148(8) 0.004(7) -0.026(7) -0.012(7)
N2 0.041(7) 0.035(7) 0.042(6) -0.010(5) -0.002(5) -0.010(6)
F14 0.078(9) 0.131(13) 0.112(11) 0.067(10) -0.002(8) -0.049(9)
F27 0.27(2) 0.060(8) 0.080(9) -0.017(7) 0.058(12) -0.081(12)
F21 0.137(15) 0.109(13) 0.151(15) -0.073(12) 0.033(12) -0.038(12)
F1 0.114(8) 0.101(8) 0.104(7) -0.007(6) -0.038(6) -0.005(6)
O8 0.101(11) 0.038(7) 0.081(9) 0.005(6) 0.018(8) -0.005(7)
N5 0.074(10) 0.032(7) 0.048(7) 0.009(6) 0.034(7) -0.002(7)
F17 0.135(8) 0.131(8) 0.157(9) -0.014(7) -0.025(7) -0.004(7)
F18 0.123(8) 0.122(8) 0.131(8) 0.012(7) -0.020(7) -0.010(7)
C42 0.040(4) 0.038(4) 0.049(4) -0.006(4) -0.004(4) 0.000(4)
C4 0.037(5) 0.039(6) 0.047(5) -0.012(5) -0.006(5) -0.006(5)
C43 0.041(4) 0.037(4) 0.048(4) -0.002(4) -0.002(4) 0.000(4)
C2 0.041(5) 0.037(5) 0.043(5) -0.009(4) -0.010(4) -0.002(4)
C47 0.040(4) 0.041(4) 0.047(4) -0.007(3) -0.004(3) -0.007(3)
C45 0.041(4) 0.039(4) 0.048(4) -0.006(3) -0.002(3) -0.003(3)
C49 0.044(4) 0.042(4) 0.049(4) -0.006(4) -0.004(4) -0.005(4)
C7 0.043(6) 0.054(6) 0.043(5) -0.001(5) 0.001(5) -0.022(5)
C24 0.053(4) 0.046(4) 0.053(4) -0.004(4) -0.002(4) -0.009(4)
C46 0.042(4) 0.040(4) 0.046(4) -0.007(3) -0.004(3) 0.000(3)
C16 0.038(5) 0.038(5) 0.050(5) -0.003(4) -0.003(4) 0.002(4)
C40 0.040(4) 0.034(4) 0.047(4) -0.002(4) -0.001(4) 0.002(4)
C17 0.042(4) 0.037(4) 0.046(4) -0.009(3) -0.008(3) -0.003(3)
C48 0.043(4) 0.042(4) 0.049(4) -0.006(4) -0.004(4) -0.003(4)
C9 0.044(5) 0.055(6) 0.045(5) -0.001(5) -0.006(5) -0.015(5)
C13 0.047(5) 0.041(5) 0.054(5) -0.003(5) 0.001(5) 0.004(5)
C50 0.041(4) 0.040(4) 0.050(4) -0.007(3) -0.004(3) -0.003(3)
F13 0.087(10) 0.052(8) 0.24(2) -0.024(10) 0.030(12) -0.039(7)
C41 0.043(4) 0.037(4) 0.049(4) -0.005(4) 0.000(4) 0.003(4)
C3 0.045(5) 0.040(5) 0.046(5) -0.013(4) -0.015(4) -0.010(5)
C44 0.040(5) 0.038(5) 0.051(5) -0.005(4) -0.004(4) 0.003(4)
C8 0.044(5) 0.053(6) 0.047(5) -0.001(5) -0.007(5) -0.020(5)
C23 0.070(6) 0.049(6) 0.059(6) 0.001(5) -0.003(5) -0.016(5)
C10 0.041(6) 0.053(7) 0.046(6) 0.001(5) -0.013(5) -0.013(6)
C14 0.048(7) 0.050(7) 0.067(7) 0.005(6) -0.006(6) 0.002(6)
C5 0.049(6) 0.038(6) 0.055(6) -0.011(5) -0.005(5) -0.007(6)
C15 0.056(7) 0.042(6) 0.061(7) -0.004(6) 0.005(6) 0.000(6)
C36 0.093(8) 0.088(8) 0.036(5) 0.002(6) -0.004(6) -0.037(7)
F28A 0.118(8) 0.120(8) 0.110(8) -0.025(6) -0.022(6) -0.038(7)
C11 0.059(7) 0.053(7) 0.068(7) 0.000(6) 0.011(6) 0.013(6)
C33 0.052(6) 0.072(8) 0.124(9) -0.020(7) 0.034(7) -0.021(6)
C31 0.056(7) 0.070(8) 0.116(9) -0.024(7) 0.033(7) -0.020(7)
C26 0.049(5) 0.055(6) 0.064(6) -0.009(5) 0.002(5) -0.009(5)
C20 0.076(6) 0.052(6) 0.056(6) 0.001(5) 0.003(6) -0.010(6)
C12 0.050(7) 0.051(7) 0.065(7) -0.010(6) 0.007(6) 0.005(6)
C37 0.092(8) 0.092(8) 0.041(5) -0.001(6) -0.007(6) -0.040(7)
C28 0.047(5) 0.060(6) 0.067(5) -0.002(5) 0.002(5) -0.008(5)
C27 0.045(5) 0.060(6) 0.067(6) -0.003(5) 0.000(5) -0.014(5)
C38 0.094(8) 0.089(8) 0.041(6) -0.005(6) -0.010(6) -0.041(7)
C1 0.052(6) 0.044(6) 0.054(6) -0.007(6) -0.011(6) -0.009(6)
C32 0.053(6) 0.072(8) 0.120(9) -0.022(7) 0.040(7) -0.020(6)
C35 0.089(9) 0.092(9) 0.044(6) 0.003(7) -0.010(7) -0.037(8)
F30A 0.121(8) 0.121(8) 0.118(8) -0.022(7) -0.021(7) -0.041(7)
C6 0.054(6) 0.060(6) 0.052(6) 0.002(5) -0.008(5) -0.015(6)
C21 0.082(7) 0.074(7) 0.071(7) 0.001(6) -0.003(6) -0.008(6)
C30 0.056(7) 0.071(8) 0.117(9) -0.026(7) 0.035(7) -0.021(7)
C22 0.090(8) 0.062(7) 0.076(7) -0.003(7) 0.010(7) -0.018(7)
C29 0.049(7) 0.072(8) 0.076(7) 0.007(7) 0.003(6) -0.006(6)
C39 0.100(9) 0.096(9) 0.047(6) -0.005(6) -0.007(6) -0.035(7)
C34 0.054(8) 0.084(9) 0.136(9) -0.015(8) 0.035(8) -0.015(7)
F29A 0.113(8) 0.131(8) 0.122(8) -0.023(7) -0.029(7) -0.038(7)
C19 0.086(8) 0.067(8) 0.082(8) 0.000(7) 0.013(8) -0.015(8)
C25 0.050(6) 0.065(7) 0.075(7) -0.005(6) 0.007(6) -0.005(6)
F24 0.129(9) 0.132(8) 0.139(9) -0.028(7) -0.015(7) -0.042(7)
F22 0.135(9) 0.142(9) 0.144(9) -0.021(7) -0.017(7) -0.035(7)
C18 0.095(7) 0.071(7) 0.072(6) -0.003(6) -0.003(6) -0.011(6)
F23 0.135(9) 0.141(9) 0.138(8) -0.017(7) -0.010(7) -0.042(7)
F28B 0.115(9) 0.123(9) 0.116(9) -0.021(7) -0.021(7) -0.034(7)
F30B 0.119(9) 0.122(9) 0.123(9) -0.023(7) -0.021(7) -0.034(7)
F29B 0.115(9) 0.121(9) 0.121(9) -0.021(7) -0.019(7) -0.037(7)
F22A 0.131(9) 0.138(9) 0.141(9) -0.021(7) -0.010(7) -0.038(7)
F24A 0.135(9) 0.143(9) 0.141(9) -0.022(7) -0.015(7) -0.038(7)
F23A 0.135(9) 0.139(9) 0.144(9) -0.019(7) -0.013(7) -0.038(7)

loop_
_atom_type_symbol
_atom_type_description
_atom_type_scat_dispersion_real
_atom_type_scat_dispersion_imag
_atom_type_scat_source
C C 0.0033 0.0016 'International Tables Vol C Tables 4.2.6.8 and 6.1.1.4'
H H 0.0000 0.0000 'International Tables Vol C Tables 4.2.6.8 and 6.1.1.4'
Cl Cl 0.1484 0.1585 'International Tables Vol C Tables 4.2.6.8 and 6.1.1.4'
Cu Cu 0.3201 1.2651 'International Tables Vol C Tables 4.2.6.8 and 6.1.1.4'
F F 0.0171 0.0103 'International Tables Vol C Tables 4.2.6.8 and 6.1.1.4'
N N 0.0061 0.0033 'International Tables Vol C Tables 4.2.6.8 and 6.1.1.4'
O O 0.0106 0.0060 'International Tables Vol C Tables 4.2.6.8 and 6.1.1.4'
Tb Tb -0.1723 4.1537 'International Tables Vol C Tables 4.2.6.8 and 6.1.1.4'

loop_
_geom_angle_atom_site_label_1
_geom_angle_atom_site_label_2
_geom_angle_atom_site_label_3
_geom_angle
_geom_angle_site_symmetry_1
_geom_angle_site_symmetry_3
_geom_angle_publ_flag
O7 Tb1 O6 84.0(4) . . ?
O7 Tb1 O9 118.5(4) . . ?
O7 Tb1 O12 68.9(4) . . ?
O7 Tb1 O14 137.2(5) . . ?
O9 Tb1 O6 71.6(4) . . ?
O9 Tb1 O12 139.0(4) . . ?
O12 Tb1 O6 69.3(4) . . ?
O11 Tb1 O6 81.6(4) . . ?
O11 Tb1 O7 141.7(4) . . ?
O11 Tb1 O9 90.1(4) . . ?
O11 Tb1 O12 72.7(4) . . ?
O11 Tb1 O13 87.1(5) . . ?
O11 Tb1 O10 146.9(5) . . ?
O11 Tb1 O14 73.6(5) . . ?
O13 Tb1 O6 143.6(4) . . ?
O13 Tb1 O7 83.8(4) . . ?
O13 Tb1 O9 143.2(4) . . ?
O13 Tb1 O12 74.3(5) . . ?
O13 Tb1 O14 73.1(4) . . ?
O10 Tb1 O6 116.9(4) . . ?
O10 Tb1 O7 70.6(5) . . ?
O10 Tb1 O9 72.2(5) . . ?
O10 Tb1 O12 138.0(5) . . ?
O10 Tb1 O13 90.8(5) . . ?
O10 Tb1 O14 74.1(5) . . ?
O14 Tb1 O6 134.5(4) . . ?
O14 Tb1 O9 71.0(4) . . ?
O14 Tb1 O12 133.7(5) . . ?
O3 Cu2 O3 180.0 2_676 . ?
O3 Cu2 O5 100.2(4) . . ?
O3 Cu2 O5 79.8(4) 2_676 . ?
O4 Cu2 O3 87.8(5) 2_676 . ?
O4 Cu2 O3 92.2(5) 2_676 2_676 ?
O4 Cu2 O3 92.2(5) . . ?
O4 Cu2 O3 87.8(5) . 2_676 ?
O4 Cu2 O4 180.0 2_676 . ?
O4 Cu2 O5 89.3(4) . . ?
O4 Cu2 O5 90.7(4) 2_676 . ?
O1 Cu1 O1 180.0 2_766 . ?
O1 Cu1 O2 87.9(4) 2_766 2_766 ?
O1 Cu1 O2 87.9(4) . . ?
O1 Cu1 O2 92.1(4) 2_766 . ?
O1 Cu1 O2 92.1(4) . 2_766 ?
O1 Cu1 N1 89.8(5) . 2_766 ?
O1 Cu1 N1 89.8(5) 2_766 . ?
O1 Cu1 N1 90.2(5) . . ?
O1 Cu1 N1 90.2(5) 2_766 2_766 ?
O2 Cu1 O2 180.0 . 2_766 ?
N1 Cu1 O2 85.0(4) 2_766 2_766 ?
N1 Cu1 O2 95.0(4) 2_766 . ?
N1 Cu1 O2 85.0(4) . . ?
N1 Cu1 O2 95.0(4) . 2_766 ?
N1 Cu1 N1 180.0 2_766 . ?
C2 O1 Cu1 126.5(10) . . ?
C7 O3 Cu2 124.0(10) . . ?
C4 O2 Cu1 121.1(10) . . ?
C9 O4 Cu2 123.3(11) . . ?
N2 O5 Cu2 150.9(9) . . ?
N3 O6 Tb1 137.1(9) . . ?
N4 O7 Tb1 142.7(10) . . ?
C26 O9 Tb1 130.7(11) . . ?
C33 O12 Tb1 131.0(15) . . ?
C31 O11 Tb1 134.5(13) . . ?
C36 O13 Tb1 134.0(13) . . ?
C40 N1 Cu1 122.6(11) . . ?
C40 N1 C44 118.4(14) . . ?
C44 N1 Cu1 118.9(10) . . ?
C28 O10 Tb1 134.9(13) . . ?
C38 O14 Tb1 135.8(12) . . ?
O6 N3 C16 117.0(11) . . ?
O6 N3 C17 129.9(13) . . ?
C17 N3 C16 112.6(12) . . ?
O7 N4 C24 128.0(13) . . ?
O7 N4 C20 118.0(12) . . ?
C24 N4 C20 113.8(14) . . ?
O5 N2 C17 123.4(13) . . ?
O5 N2 C13 123.2(12) . . ?
C17 N2 C13 112.8(12) . . ?
O8 N5 C24 126.7(13) . . ?
O8 N5 C23 119.3(13) . . ?
C24 N5 C23 113.9(13) . . ?
C43 C42 C45 119.7(14) . . ?
C41 C42 C43 118.2(14) . . ?
C41 C42 C45 122.0(14) . . ?
O2 C4 C3 129.2(14) . . ?
O2 C4 C5 113.6(13) . . ?
C3 C4 C5 117.1(13) . . ?
C42 C43 H43 120.4 . . ?
C44 C43 C42 119.2(14) . . ?
C44 C43 H43 120.4 . . ?
O1 C2 C3 130.9(14) . . ?
O1 C2 C1 110.9(13) . . ?
C3 C2 C1 118.1(13) . . ?
C46 C47 C17 120.8(14) . . ?
C48 C47 C46 120.1(14) . . ?
C48 C47 C17 119.0(14) . . ?
C46 C45 C42 115.8(14) . . ?
C50 C45 C42 122.6(14) . . ?
C50 C45 C46 121.5(15) . . ?
C48 C49 C24 119.9(15) . . ?
C48 C49 C50 118.6(15) . . ?
C50 C49 C24 121.4(15) . . ?
O3 C7 C8 126.5(16) . . ?
O3 C7 C6 111.4(14) . . ?
C8 C7 C6 122.0(15) . . ?
N4 C24 N5 109.2(14) . . ?
N4 C24 C49 123.6(16) . . ?
N5 C24 C49 127.2(15) . . ?
C47 C46 C45 116.6(14) . . ?
C47 C46 H46 121.7 . . ?
C45 C46 H46 121.7 . . ?
N3 C16 C13 100.5(11) . . ?
C14 C16 N3 107.5(13) . . ?
C14 C16 C13 114.4(14) . . ?
C15 C16 N3 107.9(13) . . ?
C15 C16 C13 115.7(14) . . ?
C15 C16 C14 109.9(14) . . ?
N1 C40 H40 117.5 . . ?
N1 C40 C41 125.0(15) . . ?
C41 C40 H40 117.5 . . ?
N3 C17 N2 107.7(13) . . ?
N3 C17 C47 124.5(14) . . ?
N2 C17 C47 127.8(14) . . ?
C47 C48 H48 119.5 . . ?
C49 C48 C47 120.9(15) . . ?
C49 C48 H48 119.5 . . ?
O4 C9 C8 128.0(16) . . ?
O4 C9 C10 110.4(14) . . ?
C8 C9 C10 121.6(15) . . ?
N2 C13 C16 100.0(12) . . ?
N2 C13 C11 105.7(13) . . ?
N2 C13 C12 108.6(13) . . ?
C16 C13 C11 112.8(14) . . ?
C12 C13 C16 114.5(14) . . ?
C12 C13 C11 113.7(15) . . ?
C45 C50 C49 122.1(15) . . ?
C45 C50 H50 119.0 . . ?
C49 C50 H50 119.0 . . ?
C42 C41 H41 121.3 . . ?
C40 C41 C42 117.4(15) . . ?
C40 C41 H41 121.3 . . ?
C4 C3 H3 118.3 . . ?
C2 C3 C4 123.4(13) . . ?
C2 C3 H3 118.3 . . ?
N1 C44 C43 121.6(14) . . ?
N1 C44 H44 119.2 . . ?
C43 C44 H44 119.2 . . ?
C7 C8 H8 117.4 . . ?
C9 C8 C7 125.1(16) . . ?
C9 C8 H8 117.4 . . ?
N5 C23 C20 102.1(13) . . ?
N5 C23 C21 105.0(16) . . ?
C21 C23 C20 119.4(17) . . ?
C22 C23 N5 108.1(16) . . ?
C22 C23 C20 114.0(18) . . ?
C22 C23 C21 107.3(18) . . ?
F11 C10 F10 110.0(13) . . ?
F11 C10 F12 105.6(14) . . ?
F11 C10 C9 111.6(13) . . ?
F10 C10 F12 104.4(13) . . ?
F10 C10 C9 114.0(14) . . ?
F12 C10 C9 110.6(12) . . ?
C16 C14 H14A 109.5 . . ?
C16 C14 H14B 109.5 . . ?
C16 C14 H14C 109.5 . . ?
H14A C14 H14B 109.5 . . ?
H14A C14 H14C 109.5 . . ?
H14B C14 H14C 109.5 . . ?
F4 C5 C4 109.9(13) . . ?
F6 C5 F4 103.6(15) . . ?
F6 C5 C4 111.5(13) . . ?
F5 C5 F4 107.7(16) . . ?
F5 C5 F6 111.0(16) . . ?
F5 C5 C4 112.7(15) . . ?
C16 C15 H15A 109.5 . . ?
C16 C15 H15B 109.5 . . ?
C16 C15 H15C 109.5 . . ?
H15A C15 H15B 109.5 . . ?
H15A C15 H15C 109.5 . . ?
H15B C15 H15C 109.5 . . ?
O13 C36 C37 128.8(18) . . ?
O13 C36 C35 108.9(17) . . ?
C37 C36 C35 122.1(16) . . ?
C13 C11 H11A 109.5 . . ?
C13 C11 H11B 109.5 . . ?
C13 C11 H11C 109.5 . . ?
H11A C11 H11B 109.5 . . ?
H11A C11 H11C 109.5 . . ?
H11B C11 H11C 109.5 . . ?
O12 C33 C32 130(2) . . ?
O12 C33 C34 113(2) . . ?
C32 C33 C34 116.9(19) . . ?
O11 C31 C32 130(2) . . ?
O11 C31 C30 114.3(18) . . ?
C32 C31 C30 115.6(18) . . ?
O9 C26 C27 131.5(18) . . ?
O9 C26 C25 110.5(16) . . ?
C27 C26 C25 118.0(16) . . ?
N4 C20 C23 100.4(14) . . ?
C19 C20 N4 109.4(16) . . ?
C19 C20 C23 112.6(18) . . ?
C18 C20 N4 105.7(17) . . ?
C18 C20 C23 116.8(18) . . ?
C18 C20 C19 110.9(19) . . ?
C13 C12 H12A 109.5 . . ?
C13 C12 H12B 109.5 . . ?
C13 C12 H12C 109.5 . . ?
H12A C12 H12B 109.5 . . ?
H12A C12 H12C 109.5 . . ?
H12B C12 H12C 109.5 . . ?
C36 C37 H37 119.3 . . ?
C36 C37 C38 121.4(17) . . ?
C38 C37 H37 119.3 . . ?
O10 C28 C27 125.9(18) . . ?
O10 C28 C29 114.4(17) . . ?
C27 C28 C29 119.7(17) . . ?
C26 C27 H27 120.3 . . ?
C28 C27 C26 119.4(17) . . ?
C28 C27 H27 120.3 . . ?
O14 C38 C37 123.6(17) . . ?
O14 C38 C39 120.4(17) . . ?
C39 C38 C37 116.0(16) . . ?
F3 C1 F2 111.1(16) . . ?
F3 C1 C2 112.5(14) . . ?
F2 C1 C2 110.9(14) . . ?
F1 C1 F3 107.6(15) . . ?
F1 C1 F2 101.5(16) . . ?
F1 C1 C2 112.8(15) . . ?
C33 C32 H32 121.4 . . ?
C31 C32 C33 117.2(19) . . ?
C31 C32 H32 121.4 . . ?
F26 C35 C36 109.3(18) . . ?
F25 C35 F26 105(2) . . ?
F25 C35 F27 114(2) . . ?
F25 C35 C36 111.9(18) . . ?
F27 C35 F26 108.7(18) . . ?
F27 C35 C36 107.6(19) . . ?
F7 C6 F8 106.2(16) . . ?
F7 C6 C7 112.8(15) . . ?
F9 C6 F7 108.9(18) . . ?
F9 C6 F8 106.8(17) . . ?
F9 C6 C7 112.1(15) . . ?
F8 C6 C7 109.8(15) . . ?
C23 C21 H21A 109.5 . . ?
C23 C21 H21B 109.5 . . ?
C23 C21 H21C 109.5 . . ?
H21A C21 H21B 109.5 . . ?
H21A C21 H21C 109.5 . . ?
H21B C21 H21C 109.5 . . ?
F20 C30 F21 104.0(19) . . ?
F20 C30 C31 112(2) . . ?
F19 C30 F20 110(2) . . ?
F19 C30 F21 103(2) . . ?
F19 C30 C31 115.8(18) . . ?
F21 C30 C31 110(2) . . ?
C23 C22 H22A 109.5 . . ?
C23 C22 H22B 109.5 . . ?
C23 C22 H22C 109.5 . . ?
H22A C22 H22B 109.5 . . ?
H22A C22 H22C 109.5 . . ?
H22B C22 H22C 109.5 . . ?
F16 C29 F17 104.4(19) . . ?
F16 C29 C28 112.3(19) . . ?
F17 C29 C28 109.1(18) . . ?
F18 C29 F16 113(2) . . ?
F18 C29 F17 103(2) . . ?
F18 C29 C28 114.6(18) . . ?
F28A C39 C38 120.8(19) . . ?
F30A C39 F28A 102.6(16) . . ?
F30A C39 C38 112.4(17) . . ?
F29A C39 F28A 102.1(16) . . ?
F29A C39 C38 113(2) . . ?
F29A C39 F30A 104.5(17) . . ?
F28B C39 C38 124(2) . . ?
F28B C39 F30B 103(2) . . ?
F28B C39 F29B 102(2) . . ?
F30B C39 C38 106(3) . . ?
F29B C39 C38 117(2) . . ?
F29B C39 F30B 103(2) . . ?
F24 C34 C33 115(2) . . ?
F24 C34 F23 104(3) . . ?
F22 C34 C33 109(3) . . ?
F22 C34 F24 118(4) . . ?
F22 C34 F23 108(3) . . ?
F23 C34 C33 101(3) . . ?
F22A C34 C33 113(3) . . ?
F22A C34 F24A 112(4) . . ?
F22A C34 F23A 111(4) . . ?
F24A C34 C33 105(3) . . ?
F23A C34 C33 105(3) . . ?
F23A C34 F24A 110(4) . . ?
C20 C19 H19A 109.5 . . ?
C20 C19 H19B 109.5 . . ?
C20 C19 H19C 109.5 . . ?
H19A C19 H19B 109.5 . . ?
H19A C19 H19C 109.5 . . ?
H19B C19 H19C 109.5 . . ?
F15 C25 C26 110.4(16) . . ?
F14 C25 F15 105.9(15) . . ?
F14 C25 C26 111.4(18) . . ?
F13 C25 F15 105.9(19) . . ?
F13 C25 F14 106.0(19) . . ?
F13 C25 C26 116.6(17) . . ?
C20 C18 H18A 109.5 . . ?
C20 C18 H18B 109.5 . . ?
C20 C18 H18C 109.5 . . ?
H18A C18 H18B 109.5 . . ?
H18A C18 H18C 109.5 . . ?
H18B C18 H18C 109.5 . . ?

loop_
_geom_bond_atom_site_label_1
_geom_bond_atom_site_label_2
_geom_bond_distance
_geom_bond_site_symmetry_2
_geom_bond_publ_flag
Tb1 O6 2.441(9) . ?
Tb1 O7 2.335(12) . ?
Tb1 O9 2.382(10) . ?
Tb1 O12 2.406(12) . ?
Tb1 O11 2.310(13) . ?
Tb1 O13 2.334(10) . ?
Tb1 O10 2.324(16) . ?
Tb1 O14 2.361(11) . ?
Cu2 O3 1.957(11) 2_676 ?
Cu2 O3 1.957(11) . ?
Cu2 O4 1.956(9) 2_676 ?
Cu2 O4 1.956(9) . ?
Cu2 O5 2.484(10) . ?
Cu1 O1 2.006(10) 2_766 ?
Cu1 O1 2.006(10) . ?
Cu1 O2 2.286(10) 2_766 ?
Cu1 O2 2.286(10) . ?
Cu1 N1 2.075(13) . ?
Cu1 N1 2.075(13) 2_766 ?
F11 C10 1.317(19) . ?
O1 C2 1.281(18) . ?
O3 C7 1.286(19) . ?
F10 C10 1.333(19) . ?
O2 C4 1.245(18) . ?
O4 C9 1.280(19) . ?
O5 N2 1.264(15) . ?
F12 C10 1.34(2) . ?
O6 N3 1.295(15) . ?
F3 C1 1.30(2) . ?
O7 N4 1.297(17) . ?
F4 C5 1.377(19) . ?
F6 C5 1.34(2) . ?
O9 C26 1.23(2) . ?
F5 C5 1.25(2) . ?
O12 C33 1.25(2) . ?
F26 C35 1.34(2) . ?
O11 C31 1.27(2) . ?
O13 C36 1.28(2) . ?
N1 C40 1.331(19) . ?
N1 C44 1.33(2) . ?
F20 C30 1.32(3) . ?
O10 C28 1.34(2) . ?
F2 C1 1.35(2) . ?
F7 C6 1.31(2) . ?
F19 C30 1.32(2) . ?
F9 C6 1.28(2) . ?
F15 C25 1.43(2) . ?
O14 C38 1.29(2) . ?
F8 C6 1.35(2) . ?
N3 C16 1.540(18) . ?
N3 C17 1.340(19) . ?
F25 C35 1.29(3) . ?
N4 C24 1.34(2) . ?
N4 C20 1.55(2) . ?
F16 C29 1.31(2) . ?
N2 C17 1.381(19) . ?
N2 C13 1.52(2) . ?
F14 C25 1.38(3) . ?
F27 C35 1.30(3) . ?
F21 C30 1.33(3) . ?
F1 C1 1.28(2) . ?
O8 N5 1.286(19) . ?
N5 C24 1.35(2) . ?
N5 C23 1.53(2) . ?
F17 C29 1.45(3) . ?
F18 C29 1.25(2) . ?
C42 C43 1.42(2) . ?
C42 C45 1.55(2) . ?
C42 C41 1.39(2) . ?
C4 C3 1.41(2) . ?
C4 C5 1.55(2) . ?
C43 H43 0.9500 . ?
C43 C44 1.38(2) . ?
C2 C3 1.38(2) . ?
C2 C1 1.57(2) . ?
C47 C46 1.43(2) . ?
C47 C17 1.46(2) . ?
C47 C48 1.41(2) . ?
C45 C46 1.43(2) . ?
C45 C50 1.34(2) . ?
C49 C24 1.46(2) . ?
C49 C48 1.38(2) . ?
C49 C50 1.40(2) . ?
C7 C8 1.34(2) . ?
C7 C6 1.55(3) . ?
C46 H46 0.9500 . ?
C16 C13 1.57(2) . ?
C16 C14 1.54(2) . ?
C16 C15 1.52(2) . ?
C40 H40 0.9500 . ?
C40 C41 1.37(2) . ?
C48 H48 0.9500 . ?
C9 C8 1.34(2) . ?
C9 C10 1.56(2) . ?
C13 C11 1.57(2) . ?
C13 C12 1.55(3) . ?
C50 H50 0.9500 . ?
F13 C25 1.26(2) . ?
C41 H41 0.9500 . ?
C3 H3 0.9500 . ?
C44 H44 0.9500 . ?
C8 H8 0.9500 . ?
C23 C20 1.58(3) . ?
C23 C21 1.54(3) . ?
C23 C22 1.48(3) . ?
C14 H14A 0.9800 . ?
C14 H14B 0.9800 . ?
C14 H14C 0.9800 . ?
C15 H15A 0.9800 . ?
C15 H15B 0.9800 . ?
C15 H15C 0.9800 . ?
C36 C37 1.40(3) . ?
C36 C35 1.58(3) . ?
F28A C39 1.371(15) . ?
C11 H11A 0.9800 . ?
C11 H11B 0.9800 . ?
C11 H11C 0.9800 . ?
C33 C32 1.43(3) . ?
C33 C34 1.60(3) . ?
C31 C32 1.37(3) . ?
C31 C30 1.56(3) . ?
C26 C27 1.43(3) . ?
C26 C25 1.53(3) . ?
C20 C19 1.53(3) . ?
C20 C18 1.47(3) . ?
C12 H12A 0.9800 . ?
C12 H12B 0.9800 . ?
C12 H12C 0.9800 . ?
C37 H37 0.9500 . ?
C37 C38 1.45(3) . ?
C28 C27 1.36(3) . ?
C28 C29 1.56(3) . ?
C27 H27 0.9500 . ?
C38 C39 1.392(15) . ?
C32 H32 0.9500 . ?
F30A C39 1.361(16) . ?
C21 H21A 0.9800 . ?
C21 H21B 0.9800 . ?
C21 H21C 0.9800 . ?
C22 H22A 0.9800 . ?
C22 H22B 0.9800 . ?
C22 H22C 0.9800 . ?
C39 F29A 1.356(16) . ?
C39 F28B 1.361(17) . ?
C39 F30B 1.376(17) . ?
C39 F29B 1.366(17) . ?
C34 F24 1.38(4) . ?
C34 F22 1.29(4) . ?
C34 F23 1.51(4) . ?
C34 F22A 1.31(5) . ?
C34 F24A 1.37(5) . ?
C34 F23A 1.32(5) . ?
C19 H19A 0.9800 . ?
C19 H19B 0.9800 . ?
C19 H19C 0.9800 . ?
C18 H18A 0.9800 . ?
C18 H18B 0.9800 . ?
C18 H18C 0.9800 . ?

loop_
_geom_torsion_atom_site_label_1
_geom_torsion_atom_site_label_2
_geom_torsion_atom_site_label_3
_geom_torsion_atom_site_label_4
_geom_torsion
_geom_torsion_site_symmetry_1
_geom_torsion_site_symmetry_2
_geom_torsion_site_symmetry_3
_geom_torsion_site_symmetry_4
_geom_torsion_publ_flag
Tb1 O6 N3 C16 -126.7(12) . . . . ?
Tb1 O6 N3 C17 62(2) . . . . ?
Tb1 O7 N4 C24 -68(2) . . . . ?
Tb1 O7 N4 C20 117.6(16) . . . . ?
Tb1 O9 C26 C27 18(3) . . . . ?
Tb1 O9 C26 C25 -162.5(12) . . . . ?
Tb1 O12 C33 C32 7(4) . . . . ?
Tb1 O12 C33 C34 -170.2(16) . . . . ?
Tb1 O11 C31 C32 -8(4) . . . . ?
Tb1 O11 C31 C30 170.3(15) . . . . ?
Tb1 O13 C36 C37 -8(4) . . . . ?
Tb1 O13 C36 C35 167.5(13) . . . . ?
Tb1 O10 C28 C27 -15(3) . . . . ?
Tb1 O10 C28 C29 167.5(13) . . . . ?
Tb1 O14 C38 C37 14(4) . . . . ?
Tb1 O14 C38 C39 -166.8(14) . . . . ?
Cu2 O3 C7 C8 -7(2) . . . . ?
Cu2 O3 C7 C6 173.7(10) . . . . ?
Cu2 O4 C9 C8 1(2) . . . . ?
Cu2 O4 C9 C10 -177.9(9) . . . . ?
Cu2 O5 N2 C17 -127.7(16) . . . . ?
Cu2 O5 N2 C13 43(3) . . . . ?
Cu1 O1 C2 C3 9(2) . . . . ?
Cu1 O1 C2 C1 -173.2(9) . . . . ?
Cu1 O2 C4 C3 9(2) . . . . ?
Cu1 O2 C4 C5 -174.6(9) . . . . ?
Cu1 N1 C40 C41 -179.3(13) . . . . ?
Cu1 N1 C44 C43 177.9(12) . . . . ?
O1 C2 C3 C4 -2(3) . . . . ?
O1 C2 C1 F3 158.7(14) . . . . ?
O1 C2 C1 F2 34(2) . . . . ?
O1 C2 C1 F1 -79.4(18) . . . . ?
O3 C7 C8 C9 -1(3) . . . . ?
O3 C7 C6 F7 51(2) . . . . ?
O3 C7 C6 F9 174.4(16) . . . . ?
O3 C7 C6 F8 -67.1(18) . . . . ?
O2 C4 C3 C2 -9(3) . . . . ?
O2 C4 C5 F4 151.5(15) . . . . ?
O2 C4 C5 F6 37.3(19) . . . . ?
O2 C4 C5 F5 -88.4(18) . . . . ?
O4 C9 C8 C7 5(3) . . . . ?
O4 C9 C10 F11 -60.6(18) . . . . ?
O4 C9 C10 F10 174.0(13) . . . . ?
O4 C9 C10 F12 56.7(17) . . . . ?
O5 N2 C17 N3 -179.7(12) . . . . ?
O5 N2 C17 C47 0(2) . . . . ?
O5 N2 C13 C16 166.9(12) . . . . ?
O5 N2 C13 C11 49.6(19) . . . . ?
O5 N2 C13 C12 -72.8(18) . . . . ?
O6 N3 C16 C13 165.9(13) . . . . ?
O6 N3 C16 C14 -74.2(16) . . . . ?
O6 N3 C16 C15 44.3(18) . . . . ?
O6 N3 C17 N2 -179.8(13) . . . . ?
O6 N3 C17 C47 1(3) . . . . ?
O7 N4 C24 N5 179.7(16) . . . . ?
O7 N4 C24 C49 3(3) . . . . ?
O7 N4 C20 C23 -177.0(14) . . . . ?
O7 N4 C20 C19 64(2) . . . . ?
O7 N4 C20 C18 -55(2) . . . . ?
O9 C26 C27 C28 2(3) . . . . ?
O9 C26 C25 F15 171.2(16) . . . . ?
O9 C26 C25 F14 -71(2) . . . . ?
O9 C26 C25 F13 50(3) . . . . ?
O12 C33 C32 C31 14(4) . . . . ?
O12 C33 C34 F24 1(4) . . . . ?
O12 C33 C34 F22 -134(3) . . . . ?
O12 C33 C34 F23 112(3) . . . . ?
O12 C33 C34 F22A 170(4) . . . . ?
O12 C33 C34 F24A -67(4) . . . . ?
O12 C33 C34 F23A 49(4) . . . . ?
O11 C31 C32 C33 -14(5) . . . . ?
O11 C31 C30 F20 74(3) . . . . ?
O11 C31 C30 F19 -158(2) . . . . ?
O11 C31 C30 F21 -41(3) . . . . ?
O13 C36 C37 C38 -7(4) . . . . ?
O13 C36 C35 F26 -173.0(19) . . . . ?
O13 C36 C35 F25 -57(3) . . . . ?
O13 C36 C35 F27 69(2) . . . . ?
N1 C40 C41 C42 4(3) . . . . ?
O10 C28 C27 C26 -4(3) . . . . ?
O10 C28 C29 F16 -175.3(19) . . . . ?
O10 C28 C29 F17 69(2) . . . . ?
O10 C28 C29 F18 -45(3) . . . . ?
O14 C38 C39 F28A 160(2) . . . . ?
O14 C38 C39 F30A 39(3) . . . . ?
O14 C38 C39 F29A -79(3) . . . . ?
O14 C38 C39 F28B -147(3) . . . . ?
O14 C38 C39 F30B 94(3) . . . . ?
O14 C38 C39 F29B -19(4) . . . . ?
N3 C16 C13 N2 23.4(14) . . . . ?
N3 C16 C13 C11 135.3(14) . . . . ?
N3 C16 C13 C12 -92.5(15) . . . . ?
O8 N5 C24 N4 176.9(19) . . . . ?
O8 N5 C24 C49 -6(3) . . . . ?
O8 N5 C23 C20 -172.1(18) . . . . ?
O8 N5 C23 C21 63(2) . . . . ?
O8 N5 C23 C22 -52(2) . . . . ?
N5 C23 C20 N4 -6.6(18) . . . . ?
N5 C23 C20 C19 109.6(18) . . . . ?
N5 C23 C20 C18 -120.3(19) . . . . ?
C42 C43 C44 N1 -1(2) . . . . ?
C42 C45 C46 C47 -177.6(14) . . . . ?
C42 C45 C50 C49 179.0(15) . . . . ?
C43 C42 C45 C46 149.7(15) . . . . ?
C43 C42 C45 C50 -27(2) . . . . ?
C43 C42 C41 C40 -4(2) . . . . ?
C45 C42 C43 C44 179.5(15) . . . . ?
C45 C42 C41 C40 179.3(15) . . . . ?
C24 N4 C20 C23 8(2) . . . . ?
C24 N4 C20 C19 -110.4(19) . . . . ?
C24 N4 C20 C18 130.1(18) . . . . ?
C24 N5 C23 C20 4(2) . . . . ?
C24 N5 C23 C21 -121.2(19) . . . . ?
C24 N5 C23 C22 124.5(19) . . . . ?
C24 C49 C48 C47 172.2(15) . . . . ?
C24 C49 C50 C45 -175.9(16) . . . . ?
C46 C47 C17 N3 -159.8(15) . . . . ?
C46 C47 C17 N2 21(2) . . . . ?
C46 C47 C48 C49 5(2) . . . . ?
C46 C45 C50 C49 2(3) . . . . ?
C16 N3 C17 N2 9.1(17) . . . . ?
C16 N3 C17 C47 -170.4(14) . . . . ?
C40 N1 C44 C43 1(2) . . . . ?
C17 N3 C16 C13 -21.8(17) . . . . ?
C17 N3 C16 C14 98.1(15) . . . . ?
C17 N3 C16 C15 -143.3(14) . . . . ?
C17 N2 C13 C16 -21.4(17) . . . . ?
C17 N2 C13 C11 -138.7(14) . . . . ?
C17 N2 C13 C12 98.8(15) . . . . ?
C17 C47 C46 C45 176.8(14) . . . . ?
C17 C47 C48 C49 -174.5(15) . . . . ?
C48 C47 C46 C45 -3(2) . . . . ?
C48 C47 C17 N3 20(2) . . . . ?
C48 C47 C17 N2 -159.2(15) . . . . ?
C48 C49 C24 N4 -24(3) . . . . ?
C48 C49 C24 N5 160.2(19) . . . . ?
C48 C49 C50 C45 0(3) . . . . ?
C13 N2 C17 N3 8.7(18) . . . . ?
C13 N2 C17 C47 -171.8(15) . . . . ?
C50 C45 C46 C47 0(2) . . . . ?
C50 C49 C24 N4 152.4(17) . . . . ?
C50 C49 C24 N5 -24(3) . . . . ?
C50 C49 C48 C47 -4(2) . . . . ?
C41 C42 C43 C44 2(2) . . . . ?
C41 C42 C45 C46 -33(2) . . . . ?
C41 C42 C45 C50 149.5(17) . . . . ?
C3 C4 C5 F4 -32(2) . . . . ?
C3 C4 C5 F6 -146.3(15) . . . . ?
C3 C4 C5 F5 88.1(19) . . . . ?
C3 C2 C1 F3 -23(2) . . . . ?
C3 C2 C1 F2 -148.6(16) . . . . ?
C3 C2 C1 F1 98.4(19) . . . . ?
C44 N1 C40 C41 -3(2) . . . . ?
C8 C7 C6 F7 -127.9(17) . . . . ?
C8 C7 C6 F9 -5(2) . . . . ?
C8 C7 C6 F8 113.9(18) . . . . ?
C8 C9 C10 F11 120.6(17) . . . . ?
C8 C9 C10 F10 -5(2) . . . . ?
C8 C9 C10 F12 -122.1(17) . . . . ?
C23 N5 C24 N4 1(2) . . . . ?
C23 N5 C24 C49 177.7(17) . . . . ?
C10 C9 C8 C7 -176.2(15) . . . . ?
C14 C16 C13 N2 -91.4(15) . . . . ?
C14 C16 C13 C11 20(2) . . . . ?
C14 C16 C13 C12 152.7(14) . . . . ?
C5 C4 C3 C2 175.5(15) . . . . ?
C15 C16 C13 N2 139.3(14) . . . . ?
C15 C16 C13 C11 -108.9(17) . . . . ?
C15 C16 C13 C12 23(2) . . . . ?
C36 C37 C38 O14 4(4) . . . . ?
C36 C37 C38 C39 -175(2) . . . . ?
C20 N4 C24 N5 -6(2) . . . . ?
C20 N4 C24 C49 177.0(16) . . . . ?
C37 C36 C35 F26 3(3) . . . . ?
C37 C36 C35 F25 119(3) . . . . ?
C37 C36 C35 F27 -115(3) . . . . ?
C37 C38 C39 F28A -21(3) . . . . ?
C37 C38 C39 F30A -142(2) . . . . ?
C37 C38 C39 F29A 100(2) . . . . ?
C37 C38 C39 F28B 31(4) . . . . ?
C37 C38 C39 F30B -87(3) . . . . ?
C37 C38 C39 F29B 160(3) . . . . ?
C27 C26 C25 F15 -9(3) . . . . ?
C27 C26 C25 F14 108(2) . . . . ?
C27 C26 C25 F13 -130(2) . . . . ?
C27 C28 C29 F16 7(3) . . . . ?
C27 C28 C29 F17 -108(2) . . . . ?
C27 C28 C29 F18 138(2) . . . . ?
C1 C2 C3 C4 -179.5(14) . . . . ?
C32 C33 C34 F24 -176(3) . . . . ?
C32 C33 C34 F22 48(4) . . . . ?
C32 C33 C34 F23 -65(3) . . . . ?
C32 C33 C34 F22A -8(5) . . . . ?
C32 C33 C34 F24A 115(3) . . . . ?
C32 C33 C34 F23A -129(4) . . . . ?
C32 C31 C30 F20 -107(3) . . . . ?
C32 C31 C30 F19 20(4) . . . . ?
C32 C31 C30 F21 137(2) . . . . ?
C35 C36 C37 C38 178(2) . . . . ?
C6 C7 C8 C9 177.3(16) . . . . ?
C21 C23 C20 N4 108.5(19) . . . . ?
C21 C23 C20 C19 -135.3(19) . . . . ?
C21 C23 C20 C18 -5(3) . . . . ?
C30 C31 C32 C33 168(2) . . . . ?
C22 C23 C20 N4 -122.8(17) . . . . ?
C22 C23 C20 C19 -7(2) . . . . ?
C22 C23 C20 C18 124(2) . . . . ?
C29 C28 C27 C26 172.7(18) . . . . ?
C34 C33 C32 C31 -170(3) . . . . ?
C25 C26 C27 C28 -177.3(19) . . . . ?

loop_
_smtbx_masks_void_nr
_smtbx_masks_void_average_x
_smtbx_masks_void_average_y
_smtbx_masks_void_average_z
_smtbx_masks_void_volume
_smtbx_masks_void_count_electrons
_smtbx_masks_void_content
1 0.179 0.677 0.244 218.3 19.5 '1 CHCl3'
2 -0.179 0.323 0.756 218.3 20.6 '1 CHCl3'
3 0.351 0.530 0.574 12.9 1.2 ?
4 0.500 0.500 0.000 41.8 0.0 ?
5 0.649 0.470 0.426 12.9 1.2 ?
